data_7251063
loop_
_publ_author_name
'\<Culig, Matija'
'Nemec, Vinko'
'Bregovi\'c, Nikola'
'Cin\<ci\'c, Dominik'

_publ_section_title
;
 Halopyridinium cations as bifunctional donors of halogen and hydrogen
 bonds in salts with benzenesulfonic and p-toluenesulfonic acids
;
_journal_issue 47
_journal_name_full CrystEngComm
_journal_page_first 7638
_journal_page_last 7643
_journal_paper_doi 10.1039/D5CE00870K
_journal_volume 27
_journal_year 2025
_chemical_formula_moiety 'C7 H7 O3 S, C5 H5 Cl N'
_chemical_formula_sum 'C12 H12 Cl N O3 S'
_chemical_formula_weight 285.74
_space_group_crystal_system triclinic
_space_group_IT_number 2
_space_group_name_Hall '-P 1'
_space_group_name_H-M_alt 'P -1'
_atom_sites_solution_hydrogens geom
_audit_creation_method SHELXL-2019/3
_audit_update_record
;
2025-09-02 deposited with the CCDC.	2025-10-23 downloaded from the CCDC.
;
_cell_angle_alpha 100.892(13)
_cell_angle_beta 91.458(13)
_cell_angle_gamma 105.790(14)
_cell_formula_units_Z 2
_cell_length_a 6.5344(10)
_cell_length_b 9.1056(14)
_cell_length_c 11.7424(19)
_cell_measurement_reflns_used 1562
_cell_measurement_temperature 295
_cell_measurement_theta_max 22.5580
_cell_measurement_theta_min 4.5330
_cell_volume 658.01(19)
_computing_structure_refinement 'SHELXL-2019/2 (Sheldrick, 2019)'
_diffrn_ambient_temperature 295
_diffrn_detector_area_resol_mean 16.3426
_diffrn_measured_fraction_theta_full 0.995
_diffrn_measured_fraction_theta_max 0.995
_diffrn_measurement_device_type 'Xcalibur, Sapphire3'
_diffrn_radiation_type MoK\a
_diffrn_radiation_wavelength 0.71073
_diffrn_reflns_av_R_equivalents 0.1017
_diffrn_reflns_av_unetI/netI 0.0852
_diffrn_reflns_Laue_measured_fraction_full 0.995
_diffrn_reflns_Laue_measured_fraction_max 0.995
_diffrn_reflns_limit_h_max 7
_diffrn_reflns_limit_h_min -7
_diffrn_reflns_limit_k_max 10
_diffrn_reflns_limit_k_min -10
_diffrn_reflns_limit_l_max 13
_diffrn_reflns_limit_l_min -13
_diffrn_reflns_number 9539
_diffrn_reflns_point_group_measured_fraction_full 0.995
_diffrn_reflns_point_group_measured_fraction_max 0.995
_diffrn_reflns_theta_full 24.995
_diffrn_reflns_theta_max 24.995
_diffrn_reflns_theta_min 4.537
_diffrn_source 'fine-focus sealed X-ray tube'
_exptl_absorpt_coefficient_mu 0.448
_exptl_absorpt_correction_T_max 1.00000
_exptl_absorpt_correction_T_min 0.30077
_exptl_absorpt_correction_type multi-scan
_exptl_absorpt_process_details
;
CrysAlisPro 1.171.41.95a (Rigaku Oxford Diffraction, 2021)
Empirical absorption correction using spherical harmonics,
implemented in SCALE3 ABSPACK scaling algorithm.
;
_exptl_crystal_colour colorless
_exptl_crystal_density_diffrn 1.442
_exptl_crystal_description block
_exptl_crystal_F_000 296
_exptl_crystal_size_max 0.50
_exptl_crystal_size_mid 0.20
_exptl_crystal_size_min 0.12
_refine_diff_density_max 0.780
_refine_diff_density_min -0.540
_refine_diff_density_rms 0.119
_refine_ls_extinction_method none
_refine_ls_goodness_of_fit_ref 1.018
_refine_ls_hydrogen_treatment constr
_refine_ls_matrix_type full
_refine_ls_number_parameters 164
_refine_ls_number_reflns 2305
_refine_ls_number_restraints 0
_refine_ls_restrained_S_all 1.018
_refine_ls_R_factor_all 0.1263
_refine_ls_R_factor_gt 0.0780
_refine_ls_shift/su_max 0.000
_refine_ls_shift/su_mean 0.000
_refine_ls_structure_factor_coef Fsqd
_refine_ls_weighting_details 'w=1/[\s^2^(Fo^2^)+(0.1281P)^2^] where P=(Fo^2^+2Fc^2^)/3'
_refine_ls_weighting_scheme calc
_refine_ls_wR_factor_gt 0.1967
_refine_ls_wR_factor_ref 0.2333
_reflns_Friedel_coverage 0.000
_reflns_number_gt 1366
_reflns_number_total 2305
_reflns_threshold_expression 'I > 2\s(I)'
_cod_data_source_file d5ce00870k2.cif
_cod_data_source_block ptsa_3ClpyH
_cod_depositor_comments 'Adding full bibliography for 7251062--7251071.cif.'
_cod_database_code 7251063
_shelx_shelxl_version_number 2019/3
_shelx_space_group_comment
;
The symmetry employed for this shelxl refinement is uniquely defined
by the following loop, which should always be used as a source of
symmetry information in preference to the above space-group names.
They are only intended as comments.
;

loop_
_space_group_symop_operation_xyz
'x, y, z'
'-x, -y, -z'

loop_
_atom_site_label
_atom_site_type_symbol
_atom_site_fract_x
_atom_site_fract_y
_atom_site_fract_z
_atom_site_U_iso_or_equiv
_atom_site_adp_type
_atom_site_occupancy
_atom_site_site_symmetry_order
_atom_site_calc_flag
_atom_site_refinement_flags_posn
_atom_site_refinement_flags_adp
_atom_site_refinement_flags_occupancy
_atom_site_disorder_assembly
_atom_site_disorder_group
S1 S 0.3582(2) 0.17440(16) 0.33254(11) 0.0543(5) Uani 1 1 d . . . . .
Cl1 Cl 1.3011(2) 0.2110(2) 0.68517(16) 0.0880(7) Uani 1 1 d . . . . .
O1 O 0.4524(5) 0.0754(4) 0.3889(3) 0.0588(10) Uani 1 1 d . . . . .
O3 O 0.1331(6) 0.1111(5) 0.3036(3) 0.0770(12) Uani 1 1 d . . . . .
O2 O 0.4201(6) 0.3338(4) 0.3978(3) 0.0700(11) Uani 1 1 d . . . . .
N1 N 0.7796(6) 0.2577(5) 0.5500(3) 0.0550(11) Uani 1 1 d . . . . .
H1 H 0.669728 0.197799 0.506168 0.066 Uiso 1 1 calc R U . . .
C1 C 0.4810(8) 0.1862(6) 0.2006(4) 0.0525(13) Uani 1 1 d . . . . .
C6 C 0.6586(9) 0.1336(6) 0.1792(5) 0.0597(14) Uani 1 1 d . . . . .
H6 H 0.707039 0.082791 0.231290 0.072 Uiso 1 1 calc R U . . .
C12 C 0.7896(9) 0.4076(6) 0.5861(4) 0.0570(14) Uani 1 1 d . . . . .
H12 H 0.679294 0.445633 0.564311 0.068 Uiso 1 1 calc R U . . .
C8 C 0.9313(8) 0.1970(6) 0.5787(4) 0.0540(13) Uani 1 1 d . . . . .
H8 H 0.918628 0.091729 0.552270 0.065 Uiso 1 1 calc R U . . .
C2 C 0.4082(9) 0.2566(7) 0.1217(4) 0.0634(15) Uani 1 1 d . . . . .
H2 H 0.286669 0.289973 0.134073 0.076 Uiso 1 1 calc R U . . .
C9 C 1.1070(8) 0.2918(7) 0.6480(4) 0.0546(14) Uani 1 1 d . . . . .
C11 C 0.9617(8) 0.5039(6) 0.6548(4) 0.0566(14) Uani 1 1 d . . . . .
H11 H 0.970066 0.608573 0.680402 0.068 Uiso 1 1 calc R U . . .
C10 C 1.1227(9) 0.4472(7) 0.6862(4) 0.0620(15) Uani 1 1 d . . . . .
H10 H 1.241835 0.512839 0.732941 0.074 Uiso 1 1 calc R U . . .
C5 C 0.7640(10) 0.1560(8) 0.0810(5) 0.0715(17) Uani 1 1 d . . . . .
H5 H 0.884161 0.120997 0.068129 0.086 Uiso 1 1 calc R U . . .
C4 C 0.6954(11) 0.2289(8) 0.0017(5) 0.0769(18) Uani 1 1 d . . . . .
C3 C 0.5148(11) 0.2781(8) 0.0238(5) 0.0793(19) Uani 1 1 d . . . . .
H3 H 0.464223 0.326957 -0.028928 0.095 Uiso 1 1 calc R U . . .
C7 C 0.8115(14) 0.2562(11) -0.1038(6) 0.114(3) Uani 1 1 d . . . . .
H7A H 0.948106 0.331077 -0.080669 0.170 Uiso 1 1 calc R U . . .
H7B H 0.729770 0.295187 -0.153804 0.170 Uiso 1 1 calc R U . . .
H7C H 0.831263 0.159952 -0.144777 0.170 Uiso 1 1 calc R U . . .

loop_
_atom_site_aniso_label
_atom_site_aniso_U_11
_atom_site_aniso_U_22
_atom_site_aniso_U_33
_atom_site_aniso_U_23
_atom_site_aniso_U_13
_atom_site_aniso_U_12
S1 0.0551(9) 0.0467(9) 0.0647(8) 0.0155(6) 0.0011(6) 0.0181(6)
Cl1 0.0588(10) 0.0977(15) 0.1269(14) 0.0547(11) 0.0100(9) 0.0325(9)
O1 0.066(2) 0.046(2) 0.068(2) 0.0192(18) -0.0056(17) 0.0175(18)
O3 0.051(2) 0.091(3) 0.094(3) 0.033(2) 0.0027(19) 0.019(2)
O2 0.099(3) 0.043(2) 0.073(2) 0.0019(19) 0.003(2) 0.035(2)
N1 0.049(2) 0.045(3) 0.066(3) 0.008(2) -0.0004(19) 0.007(2)
C1 0.054(3) 0.040(3) 0.058(3) 0.007(2) -0.006(2) 0.008(2)
C6 0.064(3) 0.048(4) 0.069(3) 0.012(3) 0.000(3) 0.020(3)
C12 0.064(3) 0.045(4) 0.068(3) 0.016(3) 0.009(3) 0.022(3)
C8 0.053(3) 0.036(3) 0.072(3) 0.008(3) 0.009(3) 0.012(3)
C2 0.071(4) 0.062(4) 0.062(3) 0.019(3) -0.002(3) 0.023(3)
C9 0.054(3) 0.056(4) 0.061(3) 0.028(3) 0.014(2) 0.016(3)
C11 0.064(3) 0.037(3) 0.064(3) 0.012(2) 0.005(3) 0.007(3)
C10 0.059(3) 0.056(4) 0.064(3) 0.015(3) -0.001(2) 0.002(3)
C5 0.071(4) 0.062(4) 0.076(4) 0.003(3) 0.012(3) 0.017(3)
C4 0.074(4) 0.069(5) 0.070(4) 0.005(3) 0.004(3) -0.005(3)
C3 0.094(5) 0.073(5) 0.070(4) 0.028(3) -0.009(3) 0.014(4)
C7 0.127(6) 0.116(7) 0.082(4) 0.021(4) 0.030(4) 0.005(5)

loop_
_atom_type_symbol
_atom_type_description
_atom_type_scat_dispersion_real
_atom_type_scat_dispersion_imag
_atom_type_scat_source
C C 0.0033 0.0016 'International Tables Vol C Tables 4.2.6.8 and 6.1.1.4'
H H 0.0000 0.0000 'International Tables Vol C Tables 4.2.6.8 and 6.1.1.4'
N N 0.0061 0.0033 'International Tables Vol C Tables 4.2.6.8 and 6.1.1.4'
O O 0.0106 0.0060 'International Tables Vol C Tables 4.2.6.8 and 6.1.1.4'
S S 0.1246 0.1234 'International Tables Vol C Tables 4.2.6.8 and 6.1.1.4'
Cl Cl 0.1484 0.1585 'International Tables Vol C Tables 4.2.6.8 and 6.1.1.4'

loop_
_geom_angle_atom_site_label_1
_geom_angle_atom_site_label_2
_geom_angle_atom_site_label_3
_geom_angle
_geom_angle_site_symmetry_1
_geom_angle_site_symmetry_3
_geom_angle_publ_flag
O3 S1 O2 113.8(3) . . ?
O3 S1 O1 113.4(2) . . ?
O2 S1 O1 111.2(2) . . ?
O3 S1 C1 107.4(2) . . ?
O2 S1 C1 104.1(2) . . ?
O1 S1 C1 106.1(2) . . ?
C8 N1 C12 122.9(5) . . ?
C2 C1 C6 119.2(5) . . ?
C2 C1 S1 119.8(4) . . ?
C6 C1 S1 120.8(4) . . ?
C5 C6 C1 120.2(5) . . ?
N1 C12 C11 119.4(5) . . ?
N1 C8 C9 118.9(5) . . ?
C1 C2 C3 119.9(6) . . ?
C8 C9 C10 119.7(5) . . ?
C8 C9 Cl1 118.3(5) . . ?
C10 C9 Cl1 122.0(4) . . ?
C12 C11 C10 119.9(5) . . ?
C11 C10 C9 119.2(5) . . ?
C4 C5 C6 121.4(6) . . ?
C5 C4 C3 117.4(6) . . ?
C5 C4 C7 121.6(7) . . ?
C3 C4 C7 121.0(7) . . ?
C2 C3 C4 121.8(6) . . ?

loop_
_geom_bond_atom_site_label_1
_geom_bond_atom_site_label_2
_geom_bond_distance
_geom_bond_site_symmetry_2
_geom_bond_publ_flag
S1 O3 1.432(4) . ?
S1 O2 1.449(4) . ?
S1 O1 1.461(4) . ?
S1 C1 1.771(5) . ?
Cl1 C9 1.715(5) . ?
N1 C8 1.324(6) . ?
N1 C12 1.333(7) . ?
C1 C2 1.364(7) . ?
C1 C6 1.382(7) . ?
C6 C5 1.378(8) . ?
C12 C11 1.354(7) . ?
C8 C9 1.368(7) . ?
C2 C3 1.377(8) . ?
C9 C10 1.376(8) . ?
C11 C10 1.363(7) . ?
C5 C4 1.371(9) . ?
C4 C3 1.385(9) . ?
C4 C7 1.496(9) . ?
